data_4339737
loop_
_publ_author_name
'Muniappan, Sankar'
'Lipstman, Sophia'
'George, Sumod'
'Goldberg, Israel'

_publ_section_title
;
 Porphyrin framework solids. Synthesis and structure of hybrid
 coordination polymers of tetra(carboxyphenyl)porphyrins and
 lanthanide-bridging ions.
;
_journal_issue 14
_journal_name_full 'Inorganic chemistry'
_journal_page_first 5544
_journal_page_last 5554
_journal_paper_doi 10.1021/ic0701099
_journal_volume 46
_journal_year 2007
_chemical_formula_moiety 'C48 H28 Ca0.19 La N4 O10'
_chemical_formula_sum 'C48 H28 Ca0.19 La N4 O10'
_chemical_formula_weight 967.47
_chemical_name_systematic
; 
 ? 
;
_space_group_IT_number 14
_symmetry_cell_setting monoclinic
_symmetry_space_group_name_Hall '-P 2ybc'
_symmetry_space_group_name_H-M 'P 1 21/c 1'
_atom_sites_solution_hydrogens geom
_atom_sites_solution_primary direct
_atom_sites_solution_secondary difmap
_audit_creation_method SHELXL-97
_cell_angle_alpha 90.00
_cell_angle_beta 92.8627(13)
_cell_angle_gamma 90.00
_cell_formula_units_Z 4
_cell_length_a 13.8138(2)
_cell_length_b 33.7925(7)
_cell_length_c 9.8548(3)
_cell_measurement_reflns_used 10286
_cell_measurement_temperature 110(2)
_cell_measurement_theta_max 27.48
_cell_measurement_theta_min 2.39
_cell_volume 4594.51(18)
_computing_cell_refinement Denzo
_computing_data_collection 'Collect, Nonius B.V.'
_computing_data_reduction 'Denzo & Scalepack'
_computing_structure_refinement 'SHELXL-97 (Sheldrick, 1997)'
_computing_structure_solution 'SHELXS-97 (Sheldrick, 1990)'
_diffrn_ambient_temperature 110(2)
_diffrn_detector_area_resol_mean 12.8
_diffrn_measured_fraction_theta_full 0.998
_diffrn_measured_fraction_theta_max 0.998
_diffrn_measurement_device_type 'Nonius KappaCCD'
_diffrn_measurement_method '0.7 deg. \f scans'
_diffrn_radiation_monochromator graphite
_diffrn_radiation_source 'fine-focus sealed tube'
_diffrn_radiation_type MoK\a
_diffrn_radiation_wavelength 0.71073
_diffrn_reflns_av_R_equivalents 0.0970
_diffrn_reflns_av_sigmaI/netI 0.1094
_diffrn_reflns_limit_h_max 17
_diffrn_reflns_limit_h_min -17
_diffrn_reflns_limit_k_max 0
_diffrn_reflns_limit_k_min -43
_diffrn_reflns_limit_l_max 12
_diffrn_reflns_limit_l_min 0
_diffrn_reflns_number 35923
_diffrn_reflns_theta_full 27.48
_diffrn_reflns_theta_max 27.48
_diffrn_reflns_theta_min 2.39
_diffrn_standards_number 0
_exptl_absorpt_coefficient_mu 1.012
_exptl_absorpt_correction_T_max 0.9511
_exptl_absorpt_correction_T_min 0.6316
_exptl_absorpt_correction_type multi-scan
_exptl_absorpt_process_details 'Blessing, 1995'
_exptl_crystal_colour red
_exptl_crystal_density_diffrn 1.399
_exptl_crystal_density_method 'not measured'
_exptl_crystal_description needles
_exptl_crystal_F_000 1940
_exptl_crystal_size_max 0.50
_exptl_crystal_size_mid 0.15
_exptl_crystal_size_min 0.05
_refine_diff_density_max 2.954
_refine_diff_density_min -1.134
_refine_diff_density_rms 0.131
_refine_ls_extinction_method none
_refine_ls_goodness_of_fit_ref 0.914
_refine_ls_hydrogen_treatment constr
_refine_ls_matrix_type full
_refine_ls_number_parameters 575
_refine_ls_number_reflns 10518
_refine_ls_number_restraints 0
_refine_ls_restrained_S_all 0.914
_refine_ls_R_factor_all 0.1064
_refine_ls_R_factor_gt 0.0487
_refine_ls_shift/su_max 0.002
_refine_ls_shift/su_mean 0.000
_refine_ls_structure_factor_coef Fsqd
_refine_ls_weighting_details 'calc w=1/[\s^2^(Fo^2^)+(0.0600P)^2^+0.0000P] where P=(Fo^2^+2Fc^2^)/3'
_refine_ls_weighting_scheme calc
_refine_ls_wR_factor_gt 0.1076
_refine_ls_wR_factor_ref 0.1204
_reflns_number_gt 5694
_reflns_number_total 10518
_reflns_threshold_expression >2sigma(I)
_cod_data_source_file ic0701099-file001.cif
_cod_data_source_block so40sq-Compound-1
_cod_original_sg_symbol_H-M 'P 21/c'
_cod_database_code 4339737

loop_
_symmetry_equiv_pos_as_xyz
'x, y, z'
'-x, y+1/2, -z+1/2'
'-x, -y, -z'
'x, -y-1/2, z-1/2'

loop_
_atom_site_label
_atom_site_type_symbol
_atom_site_fract_x
_atom_site_fract_y
_atom_site_fract_z
_atom_site_U_iso_or_equiv
_atom_site_adp_type
_atom_site_occupancy
_atom_site_symmetry_multiplicity
_atom_site_calc_flag
_atom_site_refinement_flags
La La 0.979807(17) 0.248954(7) 0.73592(2) 0.01737(8) Uani 1 1 d .
C1 C 0.3775(3) 0.03230(12) 0.7374(4) 0.0233(10) Uani 1 1 d .
C2 C 0.2831(3) 0.02468(13) 0.7895(5) 0.0238(11) Uani 1 1 d .
H2 H 0.2280 0.0415 0.7824 0.029 Uiso 1 1 calc R
C3 C 0.2891(3) -0.01101(12) 0.8499(5) 0.0260(11) Uani 1 1 d .
H3 H 0.2383 -0.0245 0.8924 0.031 Uiso 1 1 calc R
C4 C 0.3872(3) -0.02505(12) 0.8378(4) 0.0207(10) Uani 1 1 d .
C5 C 0.4211(3) -0.06157(12) 0.8875(4) 0.0194(10) Uani 1 1 d .
C6 C 0.5188(3) -0.07342(12) 0.8959(4) 0.0214(10) Uani 1 1 d .
C7 C 0.5591(3) -0.10603(12) 0.9700(5) 0.0257(11) Uani 1 1 d .
H7 H 0.5234 -0.1262 1.0124 0.031 Uiso 1 1 calc R
C8 C 0.6565(3) -0.10349(12) 0.9703(5) 0.0272(11) Uani 1 1 d .
H8 H 0.7013 -0.1209 1.0159 0.033 Uiso 1 1 calc R
C9 C 0.6809(3) -0.06969(12) 0.8888(5) 0.0219(10) Uani 1 1 d .
C10 C 0.7741(3) -0.05657(12) 0.8622(4) 0.0206(10) Uani 1 1 d .
C11 C 0.7943(3) -0.02508(12) 0.7755(5) 0.0215(10) Uani 1 1 d .
C12 C 0.8887(3) -0.01586(12) 0.7308(5) 0.0233(10) Uani 1 1 d .
H12 H 0.9475 -0.0287 0.7593 0.028 Uiso 1 1 calc R
C13 C 0.8794(3) 0.01399(12) 0.6417(5) 0.0245(11) Uani 1 1 d .
H13 H 0.9298 0.0259 0.5937 0.029 Uiso 1 1 calc R
C14 C 0.7785(3) 0.02450(11) 0.6327(4) 0.0169(9) Uani 1 1 d .
C15 C 0.7399(3) 0.05645(11) 0.5581(4) 0.0199(10) Uani 1 1 d .
C16 C 0.6434(3) 0.06941(13) 0.5583(4) 0.0229(10) Uani 1 1 d .
C17 C 0.6028(3) 0.10320(13) 0.4870(5) 0.0297(12) Uani 1 1 d .
H17 H 0.6366 0.1205 0.4299 0.036 Uiso 1 1 calc R
C18 C 0.5088(3) 0.10595(13) 0.5154(5) 0.0291(11) Uani 1 1 d .
H18 H 0.4645 0.1256 0.4818 0.035 Uiso 1 1 calc R
C19 C 0.4869(3) 0.07385(12) 0.6060(4) 0.0183(10) Uani 1 1 d .
C20 C 0.3974(3) 0.06542(12) 0.6575(4) 0.0214(10) Uani 1 1 d .
N21 N 0.4404(2) 0.00221(9) 0.7715(4) 0.0182(8) Uani 1 1 d .
N22 N 0.5949(2) -0.05230(10) 0.8436(4) 0.0196(8) Uani 1 1 d .
N23 N 0.7271(2) -0.00033(9) 0.7145(4) 0.0223(9) Uani 1 1 d .
N24 N 0.5700(2) 0.05225(10) 0.6288(4) 0.0212(9) Uani 1 1 d .
C25 C 0.3498(3) -0.09038(12) 0.9407(4) 0.0204(10) Uani 1 1 d .
C26 C 0.3000(3) -0.08162(12) 1.0581(5) 0.0236(10) Uani 1 1 d .
H26 H 0.3145 -0.0580 1.1074 0.028 Uiso 1 1 calc R
C27 C 0.2292(3) -0.10743(12) 1.1027(4) 0.0230(10) Uani 1 1 d .
H27 H 0.1955 -0.1012 1.1816 0.028 Uiso 1 1 calc R
C28 C 0.2080(3) -0.14200(12) 1.0323(4) 0.0214(10) Uani 1 1 d .
H28 H 0.1594 -0.1593 1.0631 0.026 Uiso 1 1 calc R
C29 C 0.2564(3) -0.15163(12) 0.9181(5) 0.0217(10) Uani 1 1 d .
C30 C 0.3275(3) -0.12590(12) 0.8735(4) 0.0205(10) Uani 1 1 d .
H30 H 0.3615 -0.1327 0.7954 0.025 Uiso 1 1 calc R
C31 C 0.2292(3) -0.18859(12) 0.8349(5) 0.0254(11) Uani 1 1 d .
O32 O 0.2774(2) -0.19680(8) 0.7350(3) 0.0315(8) Uani 1 1 d .
O33 O 0.1579(2) -0.20888(8) 0.8744(3) 0.0229(7) Uani 1 1 d .
C34 C 0.8553(3) -0.07746(12) 0.9382(5) 0.0219(10) Uani 1 1 d .
C35 C 0.9087(3) -0.05661(12) 1.0390(5) 0.0255(11) Uani 1 1 d .
H35 H 0.9019 -0.0287 1.0456 0.031 Uiso 1 1 calc R
C36 C 0.9712(3) -0.07650(13) 1.1291(5) 0.0284(11) Uani 1 1 d .
H36 H 1.0060 -0.0623 1.1989 0.034 Uiso 1 1 calc R
C37 C 0.9835(3) -0.11707(12) 1.1185(5) 0.0235(10) Uani 1 1 d .
H37 H 1.0226 -0.1308 1.1851 0.028 Uiso 1 1 calc R
C38 C 0.9391(3) -0.13747(12) 1.0114(4) 0.0188(10) Uani 1 1 d .
C39 C 0.8749(3) -0.11754(11) 0.9209(4) 0.0174(9) Uani 1 1 d .
H39 H 0.8443 -0.1315 0.8468 0.021 Uiso 1 1 calc R
C40 C 0.9592(3) -0.18086(12) 0.9937(5) 0.0200(10) Uani 1 1 d .
O41 O 0.9346(2) -0.19657(8) 0.8802(3) 0.0259(7) Uani 1 1 d .
O42 O 1.0015(2) -0.19864(8) 1.0920(3) 0.0244(7) Uani 1 1 d .
C43 C 0.8078(3) 0.08097(12) 0.4797(4) 0.0204(10) Uani 1 1 d .
C44 C 0.8478(3) 0.06676(13) 0.3625(5) 0.0241(11) Uani 1 1 d .
H44 H 0.8349 0.0404 0.3333 0.029 Uiso 1 1 calc R
C45 C 0.9067(3) 0.09102(12) 0.2876(5) 0.0251(11) Uani 1 1 d .
H45 H 0.9323 0.0812 0.2065 0.030 Uiso 1 1 calc R
C46 C 0.9287(3) 0.12924(12) 0.3292(4) 0.0206(10) Uani 1 1 d .
H46 H 0.9692 0.1456 0.2778 0.025 Uiso 1 1 calc R
C47 C 0.8905(3) 0.14321(11) 0.4470(4) 0.0193(10) Uani 1 1 d .
C48 C 0.8302(3) 0.11951(12) 0.5215(4) 0.0194(10) Uani 1 1 d .
H48 H 0.8039 0.1297 0.6017 0.023 Uiso 1 1 calc R
C49 C 0.9149(3) 0.18391(12) 0.5004(5) 0.0234(10) Uani 1 1 d .
O50 O 0.9613(2) 0.20692(8) 0.4252(3) 0.0305(8) Uani 1 1 d .
O51 O 0.8903(2) 0.19338(8) 0.6166(3) 0.0305(8) Uani 1 1 d .
C52 C 0.3133(3) 0.09198(12) 0.6161(5) 0.0222(10) Uani 1 1 d .
C53 C 0.2476(3) 0.07879(13) 0.5161(5) 0.0321(12) Uani 1 1 d .
H53 H 0.2575 0.0538 0.4748 0.039 Uiso 1 1 calc R
C54 C 0.1671(3) 0.10130(13) 0.4745(5) 0.0387(13) Uani 1 1 d .
H54 H 0.1232 0.0921 0.4042 0.046 Uiso 1 1 calc R
C55 C 0.1518(3) 0.13746(13) 0.5371(5) 0.0298(12) Uani 1 1 d .
H55 H 0.0965 0.1527 0.5099 0.036 Uiso 1 1 calc R
C56 C 0.2153(3) 0.15159(12) 0.6380(5) 0.0228(10) Uani 1 1 d .
C57 C 0.2971(3) 0.12845(12) 0.6774(4) 0.0219(10) Uani 1 1 d .
H57 H 0.3416 0.1378 0.7466 0.026 Uiso 1 1 calc R
C58 C 0.1963(3) 0.19018(13) 0.7055(5) 0.0294(12) Uani 1 1 d .
O59 O 0.1235(2) 0.21063(8) 0.6538(3) 0.0266(8) Uani 1 1 d .
O60 O 0.2464(3) 0.20072(10) 0.8072(4) 0.0593(12) Uani 1 1 d .
O61 O 1.1430(2) 0.26430(8) 0.8789(3) 0.0250(7) Uani 1 1 d .
H61A H 1.1853 0.2417 0.8771 0.038 Uiso 1 1 d R
H61B H 1.1286 0.2701 0.9713 0.038 Uiso 1 1 d R
O62 O 0.8122(2) 0.23551(8) 0.8494(3) 0.0253(7) Uani 1 1 d .
H62A H 0.7737 0.2592 0.8456 0.038 Uiso 1 1 d R
H62B H 0.8246 0.2279 0.9428 0.038 Uiso 1 1 d R
Ca Ca 0.5820(3) -0.00031(12) 0.7377(5) 0.0189(17) Uiso 0.193(3) 1 d P

loop_
_atom_site_aniso_label
_atom_site_aniso_U_11
_atom_site_aniso_U_22
_atom_site_aniso_U_33
_atom_site_aniso_U_23
_atom_site_aniso_U_13
_atom_site_aniso_U_12
La 0.01928(13) 0.01289(12) 0.02053(14) 0.00040(13) 0.00681(9) 0.00146(12)
C1 0.026(3) 0.020(2) 0.024(3) -0.004(2) 0.006(2) -0.003(2)
C2 0.014(2) 0.026(3) 0.032(3) -0.001(2) 0.009(2) 0.0047(18)
C3 0.024(3) 0.020(2) 0.036(3) -0.007(2) 0.011(2) -0.004(2)
C4 0.023(2) 0.019(2) 0.020(2) -0.005(2) 0.000(2) -0.0036(19)
C5 0.021(2) 0.021(2) 0.017(2) -0.0041(19) 0.005(2) -0.0053(18)
C6 0.020(2) 0.017(2) 0.027(3) -0.003(2) 0.002(2) -0.0011(19)
C7 0.024(3) 0.016(2) 0.037(3) 0.014(2) 0.006(2) -0.0025(19)
C8 0.025(3) 0.017(2) 0.040(3) 0.003(2) 0.005(2) 0.0001(19)
C9 0.023(2) 0.016(2) 0.028(3) 0.000(2) 0.006(2) 0.0007(19)
C10 0.019(2) 0.017(2) 0.027(3) -0.002(2) 0.004(2) 0.0009(18)
C11 0.017(2) 0.016(2) 0.031(3) -0.006(2) 0.005(2) 0.0008(18)
C12 0.021(2) 0.016(2) 0.033(3) -0.002(2) 0.000(2) 0.0009(18)
C13 0.025(2) 0.020(2) 0.030(3) 0.000(2) 0.011(2) -0.0024(19)
C14 0.016(2) 0.012(2) 0.023(2) -0.0040(18) 0.0098(19) -0.0040(17)
C15 0.022(2) 0.011(2) 0.027(3) -0.0009(19) 0.007(2) -0.0048(17)
C16 0.024(3) 0.024(2) 0.021(3) -0.005(2) 0.002(2) -0.001(2)
C17 0.029(3) 0.021(2) 0.040(3) 0.007(2) 0.010(2) 0.000(2)
C18 0.028(3) 0.021(2) 0.039(3) 0.010(2) 0.008(2) 0.006(2)
C19 0.019(2) 0.016(2) 0.020(3) 0.0019(19) 0.003(2) 0.0004(18)
C20 0.026(3) 0.014(2) 0.025(3) -0.001(2) 0.003(2) 0.0008(19)
N21 0.022(2) 0.0085(17) 0.025(2) 0.0060(15) 0.0109(17) 0.0004(14)
N22 0.0156(19) 0.021(2) 0.023(2) 0.0006(17) 0.0074(16) -0.0027(16)
N23 0.026(2) 0.013(2) 0.028(2) -0.0040(16) 0.0115(18) -0.0006(15)
N24 0.0144(19) 0.021(2) 0.029(2) -0.0012(17) 0.0041(17) 0.0024(15)
C25 0.021(2) 0.017(2) 0.024(3) 0.007(2) 0.005(2) -0.0017(18)
C26 0.024(3) 0.023(2) 0.024(3) -0.001(2) 0.004(2) -0.0013(19)
C27 0.027(3) 0.023(2) 0.021(3) -0.001(2) 0.008(2) -0.0028(19)
C28 0.021(2) 0.019(2) 0.026(3) 0.002(2) 0.007(2) -0.0069(18)
C29 0.021(2) 0.017(2) 0.028(3) -0.001(2) 0.006(2) 0.0017(18)
C30 0.017(2) 0.021(2) 0.025(3) 0.004(2) 0.0081(19) 0.0012(18)
C31 0.027(3) 0.017(2) 0.032(3) 0.003(2) 0.001(2) 0.0034(19)
O32 0.0326(19) 0.0256(18) 0.038(2) -0.0117(16) 0.0198(16) -0.0081(14)
O33 0.0268(17) 0.0198(16) 0.0231(18) -0.0010(13) 0.0111(14) -0.0072(13)
C34 0.015(2) 0.024(2) 0.027(3) 0.001(2) 0.007(2) 0.0010(18)
C35 0.023(2) 0.016(2) 0.039(3) -0.004(2) 0.009(2) 0.0059(19)
C36 0.027(3) 0.025(3) 0.033(3) -0.008(2) 0.005(2) -0.002(2)
C37 0.017(2) 0.023(2) 0.031(3) -0.001(2) 0.004(2) 0.0051(18)
C38 0.017(2) 0.018(2) 0.023(3) 0.000(2) 0.017(2) 0.0021(18)
C39 0.018(2) 0.016(2) 0.019(2) 0.0038(19) 0.0096(19) -0.0008(17)
C40 0.016(2) 0.015(2) 0.031(3) 0.000(2) 0.013(2) 0.0007(17)
O41 0.0286(18) 0.0209(16) 0.0288(19) -0.0012(15) 0.0071(15) 0.0071(14)
O42 0.0264(18) 0.0220(17) 0.0250(18) 0.0072(14) 0.0046(15) 0.0030(13)
C43 0.019(2) 0.018(2) 0.024(3) 0.001(2) 0.005(2) 0.0021(18)
C44 0.021(2) 0.021(2) 0.030(3) 0.000(2) 0.000(2) -0.0021(19)
C45 0.025(3) 0.027(3) 0.023(3) -0.004(2) 0.002(2) 0.007(2)
C46 0.018(2) 0.021(2) 0.023(3) 0.000(2) 0.005(2) -0.0014(18)
C47 0.018(2) 0.012(2) 0.029(3) 0.0026(19) 0.008(2) -0.0001(17)
C48 0.019(2) 0.019(2) 0.020(3) 0.0008(19) 0.0063(19) 0.0022(18)
C49 0.019(2) 0.019(2) 0.033(3) 0.003(2) 0.003(2) 0.0058(19)
O50 0.0322(19) 0.0249(18) 0.034(2) 0.0130(15) -0.0012(16) -0.0100(14)
O51 0.040(2) 0.0226(18) 0.030(2) -0.0069(15) 0.0087(16) -0.0052(14)
C52 0.018(2) 0.019(2) 0.030(3) 0.002(2) 0.007(2) -0.0033(19)
C53 0.032(3) 0.020(2) 0.044(3) -0.006(2) 0.000(3) 0.007(2)
C54 0.035(3) 0.022(3) 0.058(4) -0.006(3) -0.011(3) 0.006(2)
C55 0.023(3) 0.023(3) 0.044(3) -0.003(2) 0.000(2) 0.008(2)
C56 0.026(2) 0.018(2) 0.026(3) 0.007(2) 0.009(2) 0.0017(19)
C57 0.019(2) 0.023(2) 0.024(3) 0.003(2) 0.005(2) 0.0040(19)
C58 0.030(3) 0.025(3) 0.034(3) -0.006(2) 0.006(2) 0.014(2)
O59 0.0306(18) 0.0190(16) 0.031(2) 0.0006(14) 0.0091(15) 0.0073(14)
O60 0.069(3) 0.055(3) 0.051(3) -0.030(2) -0.023(2) 0.037(2)
O61 0.0263(18) 0.0258(16) 0.0236(18) -0.0034(14) 0.0069(14) 0.0035(13)
O62 0.0297(18) 0.0233(16) 0.0240(18) 0.0067(14) 0.0112(15) 0.0054(13)

loop_
_atom_type_symbol
_atom_type_description
_atom_type_scat_dispersion_real
_atom_type_scat_dispersion_imag
_atom_type_scat_source
C C 0.0033 0.0016 'International Tables Vol C Tables 4.2.6.8 and 6.1.1.4'
H H 0.0000 0.0000 'International Tables Vol C Tables 4.2.6.8 and 6.1.1.4'
N N 0.0061 0.0033 'International Tables Vol C Tables 4.2.6.8 and 6.1.1.4'
O O 0.0106 0.0060 'International Tables Vol C Tables 4.2.6.8 and 6.1.1.4'
La La -0.2871 2.4523 'International Tables Vol C Tables 4.2.6.8 and 6.1.1.4'
Ca Ca 0.2262 0.3064 'International Tables Vol C Tables 4.2.6.8 and 6.1.1.4'

loop_
_geom_angle_atom_site_label_1
_geom_angle_atom_site_label_2
_geom_angle_atom_site_label_3
_geom_angle
_geom_angle_site_symmetry_1
_geom_angle_site_symmetry_3
O42 La O50 84.45(10) 3_757 4_566
O42 La O41 143.87(10) 3_757 2_756
O50 La O41 88.26(10) 4_566 2_756
O42 La O51 80.47(10) 3_757 .
O50 La O51 139.17(10) 4_566 .
O41 La O51 124.80(10) 2_756 .
O42 La O59 78.81(9) 3_757 1_655
O50 La O59 132.64(10) 4_566 1_655
O41 La O59 80.46(9) 2_756 1_655
O51 La O59 80.99(10) . 1_655
O42 La O33 137.72(9) 3_757 2_656
O50 La O33 83.10(9) 4_566 2_656
O41 La O33 75.81(9) 2_756 2_656
O51 La O33 83.11(9) . 2_656
O59 La O33 136.20(9) 1_655 2_656
O42 La O61 72.85(9) 3_757 .
O50 La O61 65.67(9) 4_566 .
O41 La O61 71.91(9) 2_756 .
O51 La O61 141.46(9) . .
O59 La O61 67.09(9) 1_655 .
O33 La O61 135.04(9) 2_656 .
O42 La O62 69.38(9) 3_757 .
O50 La O62 69.64(9) 4_566 .
O41 La O62 139.52(9) 2_756 .
O51 La O62 69.54(9) . .
O59 La O62 139.32(9) 1_655 .
O33 La O62 68.39(9) 2_656 .
O61 La O62 123.04(9) . .
N21 C1 C20 126.2(4) . .
N21 C1 C2 110.7(4) . .
C20 C1 C2 123.1(4) . .
N21 C1 Ca 31.76(19) . .
C20 C1 Ca 94.7(3) . .
C2 C1 Ca 142.2(3) . .
C3 C2 C1 106.3(4) . .
C3 C2 H2 126.9 . .
C1 C2 H2 126.9 . .
C2 C3 C4 107.1(4) . .
C2 C3 H3 126.4 . .
C4 C3 H3 126.4 . .
N21 C4 C5 125.7(4) . .
N21 C4 C3 110.3(4) . .
C5 C4 C3 124.0(4) . .
N21 C4 Ca 31.78(19) . .
C5 C4 Ca 94.0(3) . .
C3 C4 Ca 141.9(3) . .
C4 C5 C6 125.1(4) . .
C4 C5 C25 118.8(4) . .
C6 C5 C25 116.1(4) . .
N22 C6 C5 125.0(4) . .
N22 C6 C7 107.7(4) . .
C5 C6 C7 127.0(4) . .
N22 C6 Ca 32.8(2) . .
C5 C6 Ca 92.2(3) . .
C7 C6 Ca 140.4(3) . .
C8 C7 C6 108.5(4) . .
C8 C7 H7 125.8 . .
C6 C7 H7 125.8 . .
C7 C8 C9 108.0(4) . .
C7 C8 H8 126.0 . .
C9 C8 H8 126.0 . .
N22 C9 C10 126.2(4) . .
N22 C9 C8 107.2(4) . .
C10 C9 C8 126.7(4) . .
N22 C9 Ca 32.92(19) . .
C10 C9 Ca 93.3(3) . .
C8 C9 Ca 139.8(3) . .
C9 C10 C11 124.7(4) . .
C9 C10 C34 115.5(4) . .
C11 C10 C34 119.8(4) . .
N23 C11 C10 125.5(4) . .
N23 C11 C12 109.9(4) . .
C10 C11 C12 124.4(4) . .
N23 C11 Ca 31.9(2) . .
C10 C11 Ca 93.6(3) . .
C12 C11 Ca 141.9(3) . .
C13 C12 C11 107.9(4) . .
C13 C12 H12 126.0 . .
C11 C12 H12 126.0 . .
C12 C13 C14 106.7(4) . .
C12 C13 H13 126.7 . .
C14 C13 H13 126.7 . .
N23 C14 C15 125.5(4) . .
N23 C14 C13 109.8(4) . .
C15 C14 C13 124.5(4) . .
N23 C14 Ca 31.8(2) . .
C15 C14 Ca 93.9(3) . .
C13 C14 Ca 141.6(3) . .
C16 C15 C14 125.3(4) . .
C16 C15 C43 116.7(4) . .
C14 C15 C43 117.8(4) . .
N24 C16 C15 126.1(4) . .
N24 C16 C17 107.5(4) . .
C15 C16 C17 126.4(4) . .
N24 C16 Ca 33.4(2) . .
C15 C16 Ca 92.9(3) . .
C17 C16 Ca 140.6(3) . .
C18 C17 C16 108.0(4) . .
C18 C17 H17 126.0 . .
C16 C17 H17 126.0 . .
C17 C18 C19 108.1(4) . .
C17 C18 H18 126.0 . .
C19 C18 H18 126.0 . .
N24 C19 C20 125.8(4) . .
N24 C19 C18 107.6(3) . .
C20 C19 C18 126.6(4) . .
N24 C19 Ca 33.1(2) . .
C20 C19 Ca 92.8(3) . .
C18 C19 Ca 140.4(3) . .
C19 C20 C1 124.8(4) . .
C19 C20 C52 117.8(4) . .
C1 C20 C52 117.2(4) . .
C1 N21 C4 105.6(3) . .
C1 N21 Ca 127.2(3) . .
C4 N21 Ca 127.2(3) . .
C9 N22 C6 108.5(3) . .
C9 N22 Ca 125.6(3) . .
C6 N22 Ca 125.5(3) . .
C11 N23 C14 105.7(3) . .
C11 N23 Ca 127.2(3) . .
C14 N23 Ca 127.2(3) . .
C19 N24 C16 108.8(3) . .
C19 N24 Ca 125.9(3) . .
C16 N24 Ca 125.1(3) . .
C30 C25 C26 117.7(4) . .
C30 C25 C5 121.7(4) . .
C26 C25 C5 120.5(4) . .
C25 C26 C27 120.4(4) . .
C25 C26 H26 119.8 . .
C27 C26 H26 119.8 . .
C28 C27 C26 120.3(4) . .
C28 C27 H27 119.9 . .
C26 C27 H27 119.9 . .
C29 C28 C27 120.7(4) . .
C29 C28 H28 119.7 . .
C27 C28 H28 119.7 . .
C28 C29 C30 119.2(4) . .
C28 C29 C31 120.9(4) . .
C30 C29 C31 119.8(4) . .
C25 C30 C29 121.8(4) . .
C25 C30 H30 119.1 . .
C29 C30 H30 119.1 . .
O32 C31 O33 124.9(4) . .
O32 C31 C29 118.5(4) . .
O33 C31 C29 116.6(4) . .
C31 O33 La 137.2(3) . 2_646
C39 C34 C35 118.6(4) . .
C39 C34 C10 122.9(4) . .
C35 C34 C10 118.3(4) . .
C36 C35 C34 120.1(4) . .
C36 C35 H35 119.9 . .
C34 C35 H35 119.9 . .
C37 C36 C35 120.5(4) . .
C37 C36 H36 119.7 . .
C35 C36 H36 119.7 . .
C36 C37 C38 120.0(4) . .
C36 C37 H37 120.0 . .
C38 C37 H37 120.0 . .
C37 C38 C39 119.4(4) . .
C37 C38 C40 119.9(4) . .
C39 C38 C40 120.7(4) . .
C34 C39 C38 120.7(4) . .
C34 C39 H39 119.6 . .
C38 C39 H39 119.6 . .
O42 C40 O41 124.9(4) . .
O42 C40 C38 117.2(4) . .
O41 C40 C38 117.8(4) . .
C40 O41 La 126.9(3) . 2_746
C40 O42 La 155.3(3) . 3_757
C48 C43 C44 118.4(4) . .
C48 C43 C15 120.0(4) . .
C44 C43 C15 121.6(4) . .
C45 C44 C43 120.3(4) . .
C45 C44 H44 119.9 . .
C43 C44 H44 119.9 . .
C46 C45 C44 121.1(4) . .
C46 C45 H45 119.4 . .
C44 C45 H45 119.4 . .
C45 C46 C47 118.7(4) . .
C45 C46 H46 120.6 . .
C47 C46 H46 120.6 . .
C46 C47 C48 120.7(4) . .
C46 C47 C49 121.2(4) . .
C48 C47 C49 118.1(4) . .
C43 C48 C47 120.7(4) . .
C43 C48 H48 119.6 . .
C47 C48 H48 119.6 . .
O51 C49 O50 123.0(4) . .
O51 C49 C47 119.2(4) . .
O50 C49 C47 117.8(4) . .
C49 O50 La 155.0(3) . 4_565
C49 O51 La 118.1(3) . .
C53 C52 C57 118.7(4) . .
C53 C52 C20 118.1(4) . .
C57 C52 C20 123.2(4) . .
C52 C53 C54 121.4(4) . .
C52 C53 H53 119.3 . .
C54 C53 H53 119.3 . .
C55 C54 C53 119.1(5) . .
C55 C54 H54 120.5 . .
C53 C54 H54 120.5 . .
C56 C55 C54 121.3(4) . .
C56 C55 H55 119.3 . .
C54 C55 H55 119.3 . .
C55 C56 C57 118.6(4) . .
C55 C56 C58 120.2(4) . .
C57 C56 C58 121.1(4) . .
C52 C57 C56 120.9(4) . .
C52 C57 H57 119.6 . .
C56 C57 H57 119.6 . .
O60 C58 O59 123.5(4) . .
O60 C58 C56 120.4(4) . .
O59 C58 C56 116.0(4) . .
C58 O59 La 138.4(3) . 1_455
La O61 H61A 109.7 . .
La O61 H61B 109.4 . .
H61A O61 H61B 109.4 . .
La O62 H62A 109.4 . .
La O62 H62B 109.3 . .
H62A O62 H62B 109.4 . .
N21 Ca N23 176.1(3) . .
N21 Ca N22 90.7(2) . .
N23 Ca N22 89.8(2) . .
N21 Ca N24 89.8(2) . .
N23 Ca N24 89.8(2) . .
N22 Ca N24 179.4(3) . .
N21 Ca C1 21.07(12) . .
N23 Ca C1 157.8(2) . .
N22 Ca C1 111.7(2) . .
N24 Ca C1 68.79(17) . .
N21 Ca C4 21.03(13) . .
N23 Ca C4 159.3(2) . .
N22 Ca C4 69.70(17) . .
N24 Ca C4 110.8(2) . .
C1 Ca C4 42.09(13) . .
N21 Ca C11 158.6(2) . .
N23 Ca C11 20.89(14) . .
N22 Ca C11 69.14(17) . .
N24 Ca C11 110.4(2) . .
C1 Ca C11 171.3(2) . .
C4 Ca C11 138.37(19) . .
N21 Ca C9 111.6(2) . .
N23 Ca C9 68.61(17) . .
N22 Ca C9 21.48(13) . .
N24 Ca C9 158.1(2) . .
C1 Ca C9 132.2(2) . .
C4 Ca C9 90.70(16) . .
C11 Ca C9 47.82(13) . .
N21 Ca C6 69.19(17) . .
N23 Ca C6 111.4(2) . .
N22 Ca C6 21.63(13) . .
N24 Ca C6 158.8(2) . .
C1 Ca C6 90.23(17) . .
C4 Ca C6 48.16(13) . .
C11 Ca C6 90.76(16) . .
C9 Ca C6 43.00(12) . .
N21 Ca C14 158.8(2) . .
N23 Ca C14 21.06(14) . .
N22 Ca C14 110.5(2) . .
N24 Ca C14 69.02(17) . .
C1 Ca C14 137.74(19) . .
C4 Ca C14 179.3(2) . .
C11 Ca C14 41.95(13) . .
C9 Ca C14 89.57(16) . .
C6 Ca C14 132.03(18) . .
N21 Ca C19 68.68(16) . .
N23 Ca C19 110.8(2) . .
N22 Ca C19 159.4(2) . .
N24 Ca C19 21.08(13) . .
C1 Ca C19 47.73(13) . .
C4 Ca C19 89.69(16) . .
C11 Ca C19 131.31(19) . .
C9 Ca C19 175.3(2) . .
C6 Ca C19 137.80(19) . .
C14 Ca C19 90.10(16) . .
N21 Ca C16 111.2(2) . .
N23 Ca C16 68.59(18) . .
N22 Ca C16 158.0(2) . .
N24 Ca C16 21.51(13) . .
C1 Ca C16 90.26(16) . .
C4 Ca C16 132.09(18) . .
C11 Ca C16 89.41(16) . .
C9 Ca C16 137.20(19) . .
C6 Ca C16 175.6(2) . .
C14 Ca C16 47.65(13) . .
C19 Ca C16 42.54(12) . .

loop_
_geom_bond_atom_site_label_1
_geom_bond_atom_site_label_2
_geom_bond_distance
_geom_bond_site_symmetry_2
La O42 2.407(3) 3_757
La O50 2.412(3) 4_566
La O41 2.496(3) 2_756
La O51 2.508(3) .
La O59 2.537(3) 1_655
La O33 2.573(3) 2_656
La O61 2.649(3) .
La O62 2.661(3) .
C1 N21 1.368(5) .
C1 C20 1.404(6) .
C1 C2 1.448(5) .
C1 Ca 3.033(6) .
C2 C3 1.345(6) .
C2 H2 0.9500 .
C3 C4 1.447(6) .
C3 H3 0.9500 .
C4 N21 1.365(5) .
C4 C5 1.400(5) .
C4 Ca 3.030(6) .
C5 C6 1.406(6) .
C5 C25 1.498(5) .
C6 N22 1.391(5) .
C6 C7 1.420(6) .
C6 Ca 3.072(6) .
C7 C8 1.349(6) .
C7 H7 0.9500 .
C8 C9 1.445(6) .
C8 H8 0.9500 .
C9 N22 1.379(5) .
C9 C10 1.398(6) .
C9 Ca 3.063(6) .
C10 C11 1.401(6) .
C10 C34 1.495(6) .
C11 N23 1.367(5) .
C11 C12 1.431(6) .
C11 Ca 3.054(6) .
C12 C13 1.339(6) .
C12 H12 0.9500 .
C13 C14 1.437(5) .
C13 H13 0.9500 .
C14 N23 1.384(5) .
C14 C15 1.397(5) .
C14 Ca 3.069(6) .
C15 C16 1.403(6) .
C15 C43 1.496(5) .
C16 N24 1.385(5) .
C16 C17 1.439(6) .
C16 Ca 3.089(6) .
C17 C18 1.346(6) .
C17 H17 0.9500 .
C18 C19 1.447(6) .
C18 H18 0.9500 .
C19 N24 1.369(5) .
C19 C20 1.390(6) .
C19 Ca 3.086(6) .
C20 C52 1.507(6) .
N21 Ca 2.003(6) .
N22 Ca 2.047(5) .
N23 Ca 2.028(6) .
N24 Ca 2.077(5) .
C25 C30 1.398(5) .
C25 C26 1.408(6) .
C26 C27 1.397(5) .
C26 H26 0.9500 .
C27 C28 1.383(5) .
C27 H27 0.9500 .
C28 C29 1.377(6) .
C28 H28 0.9500 .
C29 C30 1.399(5) .
C29 C31 1.531(6) .
C30 H30 0.9500 .
C31 O32 1.247(5) .
C31 O33 1.277(5) .
O33 La 2.573(3) 2_646
C34 C39 1.393(5) .
C34 C35 1.397(6) .
C35 C36 1.382(6) .
C35 H35 0.9500 .
C36 C37 1.386(5) .
C36 H36 0.9500 .
C37 C38 1.379(6) .
C37 H37 0.9500 .
C38 C39 1.398(6) .
C38 C40 1.504(5) .
C39 H39 0.9500 .
C40 O42 1.259(5) .
C40 O41 1.269(5) .
O41 La 2.496(3) 2_746
O42 La 2.406(3) 3_757
C43 C48 1.396(5) .
C43 C44 1.391(6) .
C44 C45 1.393(6) .
C44 H44 0.9500 .
C45 C46 1.384(5) .
C45 H45 0.9500 .
C46 C47 1.381(6) .
C46 H46 0.9500 .
C47 C48 1.392(5) .
C47 C49 1.505(5) .
C48 H48 0.9500 .
C49 O51 1.252(5) .
C49 O50 1.270(5) .
O50 La 2.412(3) 4_565
C52 C53 1.381(6) .
C52 C57 1.396(5) .
C53 C54 1.392(6) .
C53 H53 0.9500 .
C54 C55 1.390(6) .
C54 H54 0.9500 .
C55 C56 1.378(6) .
C55 H55 0.9500 .
C56 C57 1.412(5) .
C56 C58 1.493(6) .
C57 H57 0.9500 .
C58 O60 1.242(5) .
C58 O59 1.302(5) .
O59 La 2.536(3) 1_455
O61 H61A 0.9616 .
O61 H61B 0.9616 .
O62 H62A 0.9618 .
O62 H62B 0.9618 .
